data_2102386
loop_
_publ_author_name
'Marsh, Richard E.'

_publ_section_title
;
 Space group <i>Cc</i>: an update
;
_journal_issue 2
_journal_name_full 'Acta Crystallographica Section B'
_journal_page_first 252
_journal_page_last 253
_journal_paper_doi 10.1107/S0108768104003878
_journal_volume 60
_journal_year 2004
_chemical_formula_moiety 'C18 H24 N10 O6 Cd, C2 H3 N'
_chemical_formula_sum 'C20 H27 Cd N11 O6'
_space_group_crystal_system monoclinic
_space_group_IT_number 15
_symmetry_space_group_name_H-M 'C 1 2/c 1'
_audit_creation_method CRYM
_cell_angle_alpha 90
_cell_angle_beta 95.26
_cell_angle_gamma 90
_cell_formula_units_Z 4
_cell_length_a 10.9030
_cell_length_b 13.2280
_cell_length_c 18.0350
_cell_volume 2590.142
_cod_data_source_file bk0142.cif
_cod_data_source_block MUSQAS
_cod_depositor_comments
;
 Adding the _cell_formula_units_Z data item.

 Antanas Vaitkus,
 2017-08-05

  Added moiety chemical formula from Marsh (2004) paper.
  The summary chemical formula is calculated from moiety formula using
  AdHocParser
  (svn://www.crystallography.net/cod-tools/trunk/Formulae/AdHocParser.yp,
  revision 1441.)

  Andrius Merkys
  2013-11-11
;
_cod_original_sg_symbol_H-M C2/c
_cod_database_code 2102386

loop_
_atom_site_label
_atom_site_type_symbol
_atom_site_fract_x
_atom_site_fract_y
_atom_site_fract_z
Cd Cd 0.00000 0.52570 0.25000
N1 N 0.12135 0.64280 0.32250
N2 N 0.09680 0.73755 0.34585
C1 C 0.18995 0.77295 0.39235
H1 H 0.19415 0.83775 0.41505
C2 C 0.27775 0.69910 0.40120
H2 H 0.35405 0.70140 0.43110
C3 C 0.23110 0.62015 0.35680
H3 H 0.27210 0.55760 0.35155
C4 C -0.01440 0.79195 0.31895
H4 H -0.03840 0.83710 0.35890
H5 H -0.08185 0.74275 0.30775
C5 C 0.00000 0.85430 0.25000
H6 H -0.07300 0.89850 0.24050
N5 N 0.05530 0.40675 0.34495
N6 N 0.10525 0.31270 0.34275
C10 C 0.13310 0.27630 0.41170
H13 H 0.16830 0.21220 0.42385
C11 C 0.10230 0.34740 0.46120
H14 H 0.11125 0.34345 0.51390
C12 C 0.05500 0.42630 0.41770
H15 H 0.02575 0.48760 0.43700
C13 C 0.11420 0.25885 0.27260
H16 H 0.18695 0.21410 0.27765
H17 H 0.12600 0.30820 0.23290
C14 C 0.00000 0.19630 0.25000
H18 H 0.01710 0.15235 0.20795
N9 N -0.22745 0.52785 0.33455
O1 O -0.14100 0.58820 0.35345
O2 O -0.32040 0.52520 0.36805
O3 O -0.21655 0.47115 0.28035
